data_7057683
loop_
_publ_author_name
'Banerjee, Saikat'
'Patra, Roumi'
'Ghorai, Pravat'
'Brand\~ao, Paula'
'Chowdhury, Sougata Ghosh'
'Karmakar, Parimal'
'Saha, Amrita'

_publ_section_title
;
 Syntheses, crystal structures, DNA binding, DNA cleavage and DFT study of
 Co(iii) complexes involving azo-appended Schiff base ligands
;
_journal_issue 20
_journal_name_full 'New Journal of Chemistry'
_journal_page_first 16571
_journal_paper_doi 10.1039/C8NJ02235F
_journal_volume 42
_journal_year 2018
_chemical_formula_sum 'C36 H47 Co N9 O12.5'
_chemical_formula_weight 864.75
_space_group_crystal_system triclinic
_space_group_IT_number 2
_space_group_name_Hall '-P 1'
_space_group_name_H-M_alt 'P -1'
_symmetry_space_group_name_Hall '-P 1'
_symmetry_space_group_name_H-M 'P -1'
_atom_sites_solution_hydrogens mixed
_audit_creation_method SHELXL-2013
_audit_update_record
;
2017-07-24 deposited with the CCDC.
2018-08-30 downloaded from the CCDC.
;
_cell_angle_alpha 74.906(3)
_cell_angle_beta 77.136(3)
_cell_angle_gamma 70.876(3)
_cell_formula_units_Z 2
_cell_length_a 9.6709(8)
_cell_length_b 11.1945(10)
_cell_length_c 20.3066(18)
_cell_measurement_reflns_used 458
_cell_measurement_temperature 150(2)
_cell_measurement_theta_max 25.10
_cell_measurement_theta_min 2.90
_cell_volume 1982.6(3)
_computing_structure_refinement 'SHELXL-2013 (Sheldrick, 2013)'
_diffrn_ambient_temperature 150(2)
_diffrn_measured_fraction_theta_full 1.000
_diffrn_measured_fraction_theta_max 0.993
_diffrn_measurement_device_type CCD
_diffrn_measurement_method 'fine-focus sealed tube'
_diffrn_radiation_type MoK\a
_diffrn_radiation_wavelength 0.71073
_diffrn_reflns_av_R_equivalents 0.0552
_diffrn_reflns_av_unetI/netI 0.0732
_diffrn_reflns_Laue_measured_fraction_full 1.000
_diffrn_reflns_Laue_measured_fraction_max 0.993
_diffrn_reflns_limit_h_max 12
_diffrn_reflns_limit_h_min -12
_diffrn_reflns_limit_k_max 14
_diffrn_reflns_limit_k_min -14
_diffrn_reflns_limit_l_max 25
_diffrn_reflns_limit_l_min -26
_diffrn_reflns_number 27279
_diffrn_reflns_point_group_measured_fraction_full 1.000
_diffrn_reflns_point_group_measured_fraction_max 0.993
_diffrn_reflns_theta_full 25.242
_diffrn_reflns_theta_max 27.160
_diffrn_reflns_theta_min 1.967
_diffrn_source 'omega and phi scans'
_exptl_absorpt_coefficient_mu 0.508
_exptl_absorpt_correction_T_max 0.7455
_exptl_absorpt_correction_T_min 0.5885
_exptl_absorpt_correction_type multi-scan
_exptl_crystal_colour brown
_exptl_crystal_density_diffrn 1.449
_exptl_crystal_description plate
_exptl_crystal_F_000 906
_exptl_crystal_size_max 0.280
_exptl_crystal_size_mid 0.200
_exptl_crystal_size_min 0.020
_refine_diff_density_max 1.188
_refine_diff_density_min -0.444
_refine_diff_density_rms 0.073
_refine_ls_extinction_method none
_refine_ls_goodness_of_fit_ref 1.040
_refine_ls_hydrogen_treatment mixed
_refine_ls_matrix_type full
_refine_ls_number_parameters 554
_refine_ls_number_reflns 8763
_refine_ls_number_restraints 4
_refine_ls_restrained_S_all 1.040
_refine_ls_R_factor_all 0.0818
_refine_ls_R_factor_gt 0.0509
_refine_ls_shift/su_max 0.000
_refine_ls_shift/su_mean 0.000
_refine_ls_structure_factor_coef Fsqd
_refine_ls_weighting_details 'w=1/[\s^2^(Fo^2^)+(0.0630P)^2^+0.5131P] where P=(Fo^2^+2Fc^2^)/3'
_refine_ls_weighting_scheme calc
_refine_ls_wR_factor_gt 0.1236
_refine_ls_wR_factor_ref 0.1370
_reflns_Friedel_coverage 0.000
_reflns_number_gt 6064
_reflns_number_total 8763
_reflns_threshold_expression 'I > 2\s(I)'
_cod_data_source_file c8nj02235f2.cif
_cod_data_source_block f
_cod_depositor_comments 'Adding full bibliography for 7057683--7057685.cif.'
_cod_original_formula_sum 'C36 H47 Co N9 O12.50'
_cod_database_code 7057683
_shelx_space_group_comment
;
The symmetry employed for this shelxl refinement is uniquely defined
by the following loop, which should always be used as a source of
symmetry information in preference to the above space-group names.
They are only intended as comments.
;
_shelx_estimated_absorpt_t_min 0.871
_shelx_estimated_absorpt_t_max 0.990
_shelxl_version_number 2013-4

loop_
_space_group_symop_operation_xyz
'x, y, z'
'-x, -y, -z'

loop_
_atom_site_label
_atom_site_type_symbol
_atom_site_fract_x
_atom_site_fract_y
_atom_site_fract_z
_atom_site_U_iso_or_equiv
_atom_site_adp_type
_atom_site_occupancy
_atom_site_site_symmetry_order
_atom_site_calc_flag
_atom_site_refinement_flags_posn
_atom_site_refinement_flags_adp
_atom_site_refinement_flags_occupancy
Co Co 0.16412(4) 0.75511(3) 0.33961(2) 0.01817(11) Uani 1 1 d . . .
O1 O 0.1184(2) 0.76062(17) 0.25214(10) 0.0205(4) Uani 1 1 d . . .
O2 O 0.0503(2) 0.80835(18) 0.12908(10) 0.0244(5) Uani 1 1 d . . .
O3 O 0.4383(3) 0.7089(2) 0.53014(13) 0.0471(7) Uani 1 1 d . . .
O4 O 0.36953(19) 0.72933(17) 0.30262(10) 0.0199(4) Uani 1 1 d . . .
O5 O 0.6452(2) 0.64989(17) 0.24745(11) 0.0259(5) Uani 1 1 d . . .
O6 O -0.3217(3) 0.7740(3) 0.45853(12) 0.0462(6) Uani 1 1 d . . .
N1 N 0.2102(2) 0.5729(2) 0.36396(12) 0.0210(5) Uani 1 1 d . . .
N2 N 0.2089(3) 0.7407(2) 0.43364(13) 0.0216(5) Uani 1 1 d . . .
H2 H 0.135(3) 0.748(3) 0.4596(17) 0.026(9) Uiso 1 1 d . . .
N3 N 0.3724(3) 0.3766(2) 0.10066(13) 0.0252(6) Uani 1 1 d . . .
N4 N 0.3698(2) 0.4118(2) 0.03696(13) 0.0243(5) Uani 1 1 d . . .
N5 N 0.1189(2) 0.9391(2) 0.31672(12) 0.0183(5) Uani 1 1 d . . .
N6 N -0.0531(3) 0.7881(2) 0.37385(13) 0.0214(5) Uani 1 1 d . . .
H6 H -0.066(3) 0.791(3) 0.4183(15) 0.019(8) Uiso 1 1 d . . .
N7 N 0.6676(3) 1.0986(2) 0.18188(13) 0.0234(5) Uani 1 1 d . . .
N8 N 0.8030(2) 1.0572(2) 0.15930(13) 0.0245(6) Uani 1 1 d . . .
C1 C 0.1673(3) 0.6641(3) 0.22014(14) 0.0192(6) Uani 1 1 d . . .
C2 C 0.1399(3) 0.6873(3) 0.15041(15) 0.0198(6) Uani 1 1 d . . .
C3 C 0.2025(3) 0.5963(3) 0.11070(15) 0.0218(6) Uani 1 1 d . . .
H3 H 0.1867 0.6157 0.0641 0.026 Uiso 1 1 calc R U .
C4 C 0.2912(3) 0.4729(3) 0.13915(15) 0.0231(6) Uani 1 1 d . . .
C5 C 0.3042(3) 0.4427(3) 0.20760(16) 0.0238(6) Uani 1 1 d . . .
H5 H 0.3564 0.3574 0.2274 0.029 Uiso 1 1 calc R U .
C6 C 0.2416(3) 0.5356(2) 0.24956(15) 0.0205(6) Uani 1 1 d . . .
C7 C 0.0157(4) 0.8386(3) 0.06074(15) 0.0315(7) Uani 1 1 d . . .
H7A H 0.1068 0.8343 0.0274 0.047 Uiso 1 1 calc R U .
H7B H -0.0524 0.9259 0.0520 0.047 Uiso 1 1 calc R U .
H7C H -0.0310 0.7763 0.0559 0.047 Uiso 1 1 calc R U .
C8 C 0.2513(3) 0.4964(3) 0.32168(15) 0.0233(6) Uani 1 1 d . . .
H8 H 0.2911 0.4070 0.3395 0.028 Uiso 1 1 calc R U .
C9 C 0.2229(3) 0.5205(3) 0.43707(15) 0.0280(7) Uani 1 1 d . . .
H9A H 0.2849 0.4294 0.4440 0.034 Uiso 1 1 calc R U .
H9B H 0.1241 0.5246 0.4649 0.034 Uiso 1 1 calc R U .
C10 C 0.2945(3) 0.6041(3) 0.45726(15) 0.0268(7) Uani 1 1 d . . .
H10A H 0.2917 0.5843 0.5079 0.032 Uiso 1 1 calc R U .
H10B H 0.3991 0.5887 0.4350 0.032 Uiso 1 1 calc R U .
C11 C 0.2763(3) 0.8349(3) 0.44325(16) 0.0263(7) Uani 1 1 d . . .
H11A H 0.2099 0.9230 0.4302 0.032 Uiso 1 1 calc R U .
H11B H 0.3711 0.8289 0.4115 0.032 Uiso 1 1 calc R U .
C12 C 0.3056(3) 0.8163(3) 0.51591(16) 0.0338(8) Uani 1 1 d . . .
H12A H 0.3186 0.8966 0.5221 0.041 Uiso 1 1 calc R U .
H12B H 0.2192 0.7988 0.5492 0.041 Uiso 1 1 calc R U .
C13 C 0.4539(3) 0.3138(3) -0.00121(16) 0.0241(6) Uani 1 1 d . . .
C14 C 0.4613(3) 0.3516(3) -0.07220(16) 0.0260(7) Uani 1 1 d . . .
H14 H 0.4126 0.4379 -0.0920 0.031 Uiso 1 1 calc R U .
C15 C 0.5392(3) 0.2646(3) -0.11463(17) 0.0297(7) Uani 1 1 d . . .
H15 H 0.5449 0.2914 -0.1633 0.036 Uiso 1 1 calc R U .
C16 C 0.6084(3) 0.1387(3) -0.08552(18) 0.0343(8) Uani 1 1 d . . .
H16 H 0.6599 0.0783 -0.1143 0.041 Uiso 1 1 calc R U .
C17 C 0.6034(3) 0.0997(3) -0.01429(18) 0.0343(8) Uani 1 1 d . . .
H17 H 0.6533 0.0135 0.0053 0.041 Uiso 1 1 calc R U .
C18 C 0.5254(3) 0.1870(3) 0.02827(17) 0.0300(7) Uani 1 1 d . . .
H18 H 0.5209 0.1606 0.0769 0.036 Uiso 1 1 calc R U .
C19 C 0.4329(3) 0.8201(2) 0.27093(14) 0.0172(6) Uani 1 1 d . . .
C20 C 0.5869(3) 0.7805(3) 0.24089(15) 0.0203(6) Uani 1 1 d . . .
C21 C 0.6649(3) 0.8684(3) 0.21044(14) 0.0212(6) Uani 1 1 d . . .
H21 H 0.7663 0.8401 0.1915 0.025 Uiso 1 1 calc R U .
C22 C 0.5931(3) 1.0014(3) 0.20748(15) 0.0212(6) Uani 1 1 d . . .
C23 C 0.4461(3) 1.0428(3) 0.23142(15) 0.0224(6) Uani 1 1 d . . .
H23 H 0.3983 1.1328 0.2270 0.027 Uiso 1 1 calc R U .
C24 C 0.3631(3) 0.9539(2) 0.26275(14) 0.0191(6) Uani 1 1 d . . .
C25 C 0.7858(3) 0.6046(3) 0.20621(18) 0.0339(8) Uani 1 1 d . . .
H25A H 0.7803 0.6469 0.1577 0.051 Uiso 1 1 calc R U .
H25B H 0.8104 0.5109 0.2108 0.051 Uiso 1 1 calc R U .
H25C H 0.8625 0.6250 0.2220 0.051 Uiso 1 1 calc R U .
C26 C 0.2074(3) 1.0062(3) 0.28545(15) 0.0206(6) Uani 1 1 d . . .
H26 H 0.1676 1.0975 0.2765 0.025 Uiso 1 1 calc R U .
C27 C -0.0378(3) 1.0063(3) 0.33689(17) 0.0267(7) Uani 1 1 d . . .
H27A H -0.0681 1.0902 0.3047 0.032 Uiso 1 1 calc R U .
H27B H -0.0544 1.0222 0.3841 0.032 Uiso 1 1 calc R U .
C28 C -0.1248(3) 0.9180(3) 0.33382(16) 0.0255(7) Uani 1 1 d . . .
H28A H -0.2294 0.9498 0.3545 0.031 Uiso 1 1 calc R U .
H28B H -0.1216 0.9136 0.2854 0.031 Uiso 1 1 calc R U .
C29 C -0.1230(3) 0.6894(3) 0.37249(17) 0.0281(7) Uani 1 1 d . . .
H29A H -0.0776 0.6072 0.4028 0.034 Uiso 1 1 calc R U .
H29B H -0.1036 0.6741 0.3250 0.034 Uiso 1 1 calc R U .
C30 C -0.2893(3) 0.7298(3) 0.39608(17) 0.0323(8) Uani 1 1 d . . .
H30A H -0.3381 0.7994 0.3601 0.039 Uiso 1 1 calc R U .
H30B H -0.3285 0.6554 0.4029 0.039 Uiso 1 1 calc R U .
C31 C 0.8760(3) 1.1560(3) 0.13321(15) 0.0222(6) Uani 1 1 d . . .
C32 C 1.0272(3) 1.1142(3) 0.13351(17) 0.0300(7) Uani 1 1 d . . .
H32 H 1.0750 1.0262 0.1509 0.036 Uiso 1 1 calc R U .
C33 C 1.1088(3) 1.2039(3) 0.10770(18) 0.0344(8) Uani 1 1 d . . .
H33 H 1.2125 1.1772 0.1085 0.041 Uiso 1 1 calc R U .
C34 C 1.0385(3) 1.3310(3) 0.08114(17) 0.0310(7) Uani 1 1 d . . .
H34 H 1.0940 1.3917 0.0640 0.037 Uiso 1 1 calc R U .
C35 C 0.8881(3) 1.3707(3) 0.07933(17) 0.0302(7) Uani 1 1 d . . .
H35 H 0.8414 1.4578 0.0598 0.036 Uiso 1 1 calc R U .
C36 C 0.8046(3) 1.2838(3) 0.10588(15) 0.0248(7) Uani 1 1 d . . .
H36 H 0.7008 1.3111 0.1054 0.030 Uiso 1 1 calc R U .
N100 N 0.8897(3) 0.7854(3) 0.55849(16) 0.0389(7) Uani 1 1 d . . .
O101 O 0.9088(3) 0.8733(2) 0.50884(13) 0.0457(6) Uani 1 1 d . . .
O102 O 0.9706(3) 0.6728(3) 0.55809(15) 0.0567(7) Uani 1 1 d . . .
O103 O 0.7912(3) 0.8087(3) 0.60924(13) 0.0558(7) Uani 1 1 d . . .
O100 O 0.3927(4) 0.7805(3) 0.69902(15) 0.0604(8) Uani 1 1 d D . .
H10C H 0.377(5) 0.784(4) 0.7404(8) 0.073 Uiso 1 1 d D U .
H10D H 0.376(5) 0.712(2) 0.698(2) 0.073 Uiso 1 1 d D U .
O200 O 0.4924(4) 0.9579(3) 0.59105(19) 0.0694(9) Uani 1 1 d D . .
H20A H 0.5829(18) 0.922(4) 0.594(3) 0.083 Uiso 1 1 d D U .
H20B H 0.486(6) 0.901(4) 0.6269(16) 0.083 Uiso 1 1 d D U .
O300 O 0.3900(4) 0.5720(3) 0.65646(15) 0.0701(9) Uani 1 1 d . . .
O400 O 1.0482(11) 0.6615(11) 0.6928(6) 0.181(5) Uani 0.5 1 d . . P

loop_
_atom_site_aniso_label
_atom_site_aniso_U_11
_atom_site_aniso_U_22
_atom_site_aniso_U_33
_atom_site_aniso_U_23
_atom_site_aniso_U_13
_atom_site_aniso_U_12
Co 0.01524(19) 0.0182(2) 0.0191(2) -0.00246(15) -0.00176(15) -0.00380(14)
O1 0.0215(10) 0.0172(9) 0.0209(11) -0.0045(8) -0.0039(8) -0.0020(8)
O2 0.0254(11) 0.0223(10) 0.0218(11) -0.0050(8) -0.0059(9) 0.0000(8)
O3 0.0343(13) 0.0577(16) 0.0469(16) -0.0091(13) -0.0104(12) -0.0083(12)
O4 0.0161(9) 0.0171(9) 0.0239(11) -0.0017(8) -0.0005(8) -0.0048(7)
O5 0.0168(10) 0.0170(10) 0.0365(13) -0.0054(9) 0.0029(9) 0.0003(8)
O6 0.0452(15) 0.0743(19) 0.0270(13) -0.0120(12) 0.0064(11) -0.0341(13)
N1 0.0184(12) 0.0213(12) 0.0192(13) 0.0018(10) -0.0018(10) -0.0055(10)
N2 0.0178(13) 0.0244(13) 0.0197(14) -0.0041(10) -0.0014(11) -0.0036(10)
N3 0.0235(13) 0.0236(13) 0.0300(15) -0.0101(11) -0.0047(11) -0.0046(10)
N4 0.0168(12) 0.0268(13) 0.0298(15) -0.0098(11) -0.0031(11) -0.0040(10)
N5 0.0142(11) 0.0196(12) 0.0205(13) -0.0059(9) -0.0025(10) -0.0026(9)
N6 0.0185(12) 0.0211(12) 0.0226(14) -0.0014(10) -0.0033(11) -0.0055(9)
N7 0.0210(12) 0.0228(12) 0.0258(14) -0.0014(10) -0.0033(11) -0.0085(10)
N8 0.0170(12) 0.0236(13) 0.0312(15) -0.0037(11) -0.0028(11) -0.0057(10)
C1 0.0134(13) 0.0195(14) 0.0227(16) -0.0031(11) 0.0025(11) -0.0063(11)
C2 0.0148(13) 0.0196(14) 0.0241(16) -0.0026(11) -0.0013(12) -0.0062(11)
C3 0.0198(14) 0.0250(15) 0.0214(16) -0.0038(12) -0.0023(12) -0.0086(12)
C4 0.0197(14) 0.0207(14) 0.0294(17) -0.0072(12) -0.0033(13) -0.0052(11)
C5 0.0238(15) 0.0152(13) 0.0320(18) -0.0042(12) -0.0074(13) -0.0032(11)
C6 0.0207(14) 0.0160(13) 0.0242(16) -0.0010(11) -0.0042(12) -0.0061(11)
C7 0.0380(18) 0.0278(16) 0.0224(17) -0.0049(13) -0.0084(14) 0.0011(14)
C8 0.0200(14) 0.0169(14) 0.0293(17) 0.0010(12) -0.0037(13) -0.0048(11)
C9 0.0339(17) 0.0250(16) 0.0203(16) 0.0029(12) -0.0050(14) -0.0074(13)
C10 0.0292(16) 0.0244(15) 0.0214(16) -0.0001(12) -0.0081(13) -0.0014(12)
C11 0.0229(15) 0.0281(16) 0.0282(17) -0.0101(13) -0.0065(13) -0.0024(12)
C12 0.0247(16) 0.051(2) 0.0254(18) -0.0116(15) -0.0053(14) -0.0056(15)
C13 0.0149(13) 0.0273(15) 0.0327(18) -0.0126(13) -0.0013(13) -0.0058(12)
C14 0.0175(14) 0.0306(16) 0.0318(18) -0.0096(13) -0.0029(13) -0.0072(12)
C15 0.0215(15) 0.0429(19) 0.0296(18) -0.0162(15) 0.0024(13) -0.0127(14)
C16 0.0233(16) 0.0389(19) 0.047(2) -0.0273(16) 0.0030(15) -0.0074(14)
C17 0.0279(17) 0.0263(16) 0.047(2) -0.0139(15) -0.0052(16) -0.0006(13)
C18 0.0283(16) 0.0288(16) 0.0321(19) -0.0101(14) -0.0064(14) -0.0028(13)
C19 0.0175(13) 0.0212(14) 0.0153(14) -0.0041(11) -0.0037(11) -0.0077(11)
C20 0.0196(14) 0.0179(14) 0.0218(16) -0.0042(11) -0.0041(12) -0.0026(11)
C21 0.0170(13) 0.0214(14) 0.0229(16) -0.0053(12) -0.0008(12) -0.0032(11)
C22 0.0197(14) 0.0217(14) 0.0230(16) -0.0007(12) -0.0040(12) -0.0095(11)
C23 0.0205(14) 0.0160(14) 0.0285(17) -0.0026(12) -0.0044(13) -0.0033(11)
C24 0.0176(13) 0.0183(14) 0.0215(15) -0.0046(11) -0.0026(12) -0.0049(11)
C25 0.0205(15) 0.0263(16) 0.050(2) -0.0148(15) 0.0060(15) -0.0027(13)
C26 0.0201(14) 0.0174(13) 0.0234(16) -0.0056(11) -0.0058(12) -0.0012(11)
C27 0.0172(14) 0.0232(15) 0.0345(18) -0.0067(13) 0.0009(13) -0.0015(12)
C28 0.0161(13) 0.0247(15) 0.0304(17) 0.0009(13) -0.0041(12) -0.0037(11)
C29 0.0210(15) 0.0302(16) 0.0325(18) -0.0014(13) -0.0016(13) -0.0118(13)
C30 0.0236(16) 0.0397(19) 0.035(2) -0.0032(15) -0.0014(14) -0.0158(14)
C31 0.0210(14) 0.0211(14) 0.0254(16) -0.0054(12) -0.0015(12) -0.0079(11)
C32 0.0201(15) 0.0245(15) 0.041(2) -0.0030(14) -0.0065(14) -0.0023(12)
C33 0.0203(15) 0.0330(17) 0.048(2) -0.0007(15) -0.0065(15) -0.0105(13)
C34 0.0273(16) 0.0302(17) 0.038(2) -0.0032(14) -0.0019(14) -0.0171(14)
C35 0.0290(16) 0.0239(15) 0.0355(19) 0.0006(13) -0.0052(14) -0.0096(13)
C36 0.0192(14) 0.0237(15) 0.0298(17) -0.0032(12) -0.0044(13) -0.0051(12)
N100 0.0294(15) 0.0477(18) 0.0435(19) -0.0197(15) 0.0016(14) -0.0124(14)
O101 0.0495(15) 0.0508(16) 0.0340(15) -0.0055(12) 0.0068(12) -0.0218(13)
O102 0.0440(15) 0.0461(16) 0.073(2) -0.0228(14) 0.0084(14) -0.0072(13)
O103 0.0525(17) 0.0599(18) 0.0418(17) -0.0142(13) 0.0205(13) -0.0138(14)
O100 0.087(2) 0.0497(17) 0.0481(18) -0.0163(15) -0.0100(18) -0.0189(16)
O200 0.0544(18) 0.061(2) 0.088(3) -0.0129(17) 0.0029(19) -0.0216(17)
O300 0.110(3) 0.0396(16) 0.0555(19) 0.0058(14) -0.0128(18) -0.0261(16)
O400 0.133(9) 0.203(11) 0.181(10) 0.093(9) -0.083(8) -0.078(8)

loop_
_atom_type_symbol
_atom_type_description
_atom_type_scat_dispersion_real
_atom_type_scat_dispersion_imag
_atom_type_scat_source
C C 0.0033 0.0016 'International Tables Vol C Tables 4.2.6.8 and 6.1.1.4'
H H 0.0000 0.0000 'International Tables Vol C Tables 4.2.6.8 and 6.1.1.4'
N N 0.0061 0.0033 'International Tables Vol C Tables 4.2.6.8 and 6.1.1.4'
O O 0.0106 0.0060 'International Tables Vol C Tables 4.2.6.8 and 6.1.1.4'
Co Co 0.3494 0.9721 'International Tables Vol C Tables 4.2.6.8 and 6.1.1.4'

loop_
_geom_angle_atom_site_label_1
_geom_angle_atom_site_label_2
_geom_angle_atom_site_label_3
_geom_angle
N1 Co O1 92.71(9)
N1 Co N5 178.82(10)
O1 Co N5 88.47(8)
N1 Co O4 86.22(9)
O1 Co O4 91.09(8)
N5 Co O4 93.65(9)
N1 Co N6 95.63(10)
O1 Co N6 86.65(9)
N5 Co N6 84.54(9)
O4 Co N6 177.14(9)
N1 Co N2 84.63(10)
O1 Co N2 176.96(9)
N5 Co N2 94.19(10)
O4 Co N2 90.20(9)
N6 Co N2 92.14(10)
C1 O1 Co 124.52(16)
C2 O2 C7 116.7(2)
C19 O4 Co 125.99(16)
C20 O5 C25 116.9(2)
C8 N1 C9 119.6(2)
C8 N1 Co 125.7(2)
C9 N1 Co 113.73(18)
C11 N2 C10 113.0(2)
C11 N2 Co 118.42(19)
C10 N2 Co 107.08(18)
C11 N2 H2 106(2)
C10 N2 H2 103(2)
Co N2 H2 108(2)
N4 N3 C4 114.6(2)
N3 N4 C13 113.8(2)
C26 N5 C27 118.8(2)
C26 N5 Co 127.33(19)
C27 N5 Co 113.86(17)
C29 N6 C28 112.2(2)
C29 N6 Co 117.68(19)
C28 N6 Co 105.54(17)
C29 N6 H6 104.6(18)
C28 N6 H6 109.7(18)
Co N6 H6 106.8(18)
N8 N7 C22 114.5(2)
N7 N8 C31 113.8(2)
O1 C1 C6 125.0(3)
O1 C1 C2 118.3(2)
C6 C1 C2 116.6(3)
C3 C2 O2 125.0(3)
C3 C2 C1 121.8(2)
O2 C2 C1 113.1(2)
C2 C3 C4 119.8(3)
C2 C3 H3 120.1
C4 C3 H3 120.1
C5 C4 N3 116.2(2)
C5 C4 C3 119.6(3)
N3 C4 C3 124.1(3)
C4 C5 C6 121.4(2)
C4 C5 H5 119.3
C6 C5 H5 119.3
C5 C6 C1 119.8(3)
C5 C6 C8 118.8(2)
C1 C6 C8 121.4(3)
O2 C7 H7A 109.5
O2 C7 H7B 109.5
H7A C7 H7B 109.5
O2 C7 H7C 109.5
H7A C7 H7C 109.5
H7B C7 H7C 109.5
N1 C8 C6 124.8(2)
N1 C8 H8 117.6
C6 C8 H8 117.6
N1 C9 C10 105.5(2)
N1 C9 H9A 110.6
C10 C9 H9A 110.6
N1 C9 H9B 110.6
C10 C9 H9B 110.6
H9A C9 H9B 108.8
N2 C10 C9 106.9(2)
N2 C10 H10A 110.3
C9 C10 H10A 110.3
N2 C10 H10B 110.3
C9 C10 H10B 110.3
H10A C10 H10B 108.6
N2 C11 C12 114.5(3)
N2 C11 H11A 108.6
C12 C11 H11A 108.6
N2 C11 H11B 108.6
C12 C11 H11B 108.6
H11A C11 H11B 107.6
O3 C12 C11 111.2(3)
O3 C12 H12A 109.4
C11 C12 H12A 109.4
O3 C12 H12B 109.4
C11 C12 H12B 109.4
H12A C12 H12B 108.0
C14 C13 C18 119.9(3)
C14 C13 N4 115.5(3)
C18 C13 N4 124.6(3)
C13 C14 C15 120.7(3)
C13 C14 H14 119.7
C15 C14 H14 119.7
C16 C15 C14 119.5(3)
C16 C15 H15 120.3
C14 C15 H15 120.3
C15 C16 C17 120.5(3)
C15 C16 H16 119.8
C17 C16 H16 119.8
C18 C17 C16 120.0(3)
C18 C17 H17 120.0
C16 C17 H17 120.0
C17 C18 C13 119.4(3)
C17 C18 H18 120.3
C13 C18 H18 120.3
O4 C19 C24 125.5(2)
O4 C19 C20 117.6(2)
C24 C19 C20 116.9(2)
O5 C20 C21 124.5(2)
O5 C20 C19 113.7(2)
C21 C20 C19 121.7(2)
C20 C21 C22 119.4(3)
C20 C21 H21 120.3
C22 C21 H21 120.3
C23 C22 C21 120.5(2)
C23 C22 N7 116.1(2)
C21 C22 N7 123.4(2)
C22 C23 C24 121.0(2)
C22 C23 H23 119.5
C24 C23 H23 119.5
C19 C24 C23 120.2(2)
C19 C24 C26 122.4(2)
C23 C24 C26 117.3(2)
O5 C25 H25A 109.5
O5 C25 H25B 109.5
H25A C25 H25B 109.5
O5 C25 H25C 109.5
H25A C25 H25C 109.5
H25B C25 H25C 109.5
N5 C26 C24 124.9(2)
N5 C26 H26 117.5
C24 C26 H26 117.5
N5 C27 C28 106.0(2)
N5 C27 H27A 110.5
C28 C27 H27A 110.5
N5 C27 H27B 110.5
C28 C27 H27B 110.5
H27A C27 H27B 108.7
N6 C28 C27 106.3(2)
N6 C28 H28A 110.5
C27 C28 H28A 110.5
N6 C28 H28B 110.5
C27 C28 H28B 110.5
H28A C28 H28B 108.7
N6 C29 C30 112.2(3)
N6 C29 H29A 109.2
C30 C29 H29A 109.2
N6 C29 H29B 109.2
C30 C29 H29B 109.2
H29A C29 H29B 107.9
O6 C30 C29 110.5(2)
O6 C30 H30A 109.6
C29 C30 H30A 109.6
O6 C30 H30B 109.6
C29 C30 H30B 109.6
H30A C30 H30B 108.1
C32 C31 C36 121.4(3)
C32 C31 N8 114.8(2)
C36 C31 N8 123.7(2)
C31 C32 C33 118.9(3)
C31 C32 H32 120.5
C33 C32 H32 120.5
C34 C33 C32 120.0(3)
C34 C33 H33 120.0
C32 C33 H33 120.0
C35 C34 C33 120.5(3)
C35 C34 H34 119.7
C33 C34 H34 119.7
C34 C35 C36 120.4(3)
C34 C35 H35 119.8
C36 C35 H35 119.8
C31 C36 C35 118.7(3)
C31 C36 H36 120.6
C35 C36 H36 120.6
O101 N100 O102 119.4(3)
O101 N100 O103 120.8(3)
O102 N100 O103 119.8(3)
H10C O100 H10D 106(4)
H20A O200 H20B 80(4)

loop_
_geom_bond_atom_site_label_1
_geom_bond_atom_site_label_2
_geom_bond_distance
Co N1 1.893(2)
Co O1 1.9048(19)
Co N5 1.911(2)
Co O4 1.9148(18)
Co N6 2.002(2)
Co N2 2.005(2)
O1 C1 1.307(3)
O2 C2 1.367(3)
O2 C7 1.428(3)
O3 C12 1.466(4)
O4 C19 1.309(3)
O5 C20 1.366(3)
O5 C25 1.439(3)
O6 C30 1.414(4)
N1 C8 1.279(4)
N1 C9 1.464(3)
N2 C11 1.480(4)
N2 C10 1.490(3)
N2 H2 0.78(3)
N3 N4 1.254(3)
N3 C4 1.415(4)
N4 C13 1.430(4)
N5 C26 1.277(3)
N5 C27 1.472(3)
N6 C29 1.481(4)
N6 C28 1.493(3)
N6 H6 0.89(3)
N7 N8 1.259(3)
N7 C22 1.423(3)
N8 C31 1.430(3)
C1 C6 1.417(3)
C1 C2 1.440(4)
C2 C3 1.364(4)
C3 C4 1.416(4)
C3 H3 0.9500
C4 C5 1.366(4)
C5 C6 1.412(4)
C5 H5 0.9500
C6 C8 1.430(4)
C7 H7A 0.9800
C7 H7B 0.9800
C7 H7C 0.9800
C8 H8 0.9500
C9 C10 1.508(4)
C9 H9A 0.9900
C9 H9B 0.9900
C10 H10A 0.9900
C10 H10B 0.9900
C11 C12 1.512(4)
C11 H11A 0.9900
C11 H11B 0.9900
C12 H12A 0.9900
C12 H12B 0.9900
C13 C14 1.385(4)
C13 C18 1.396(4)
C14 C15 1.387(4)
C14 H14 0.9500
C15 C16 1.381(4)
C15 H15 0.9500
C16 C17 1.392(5)
C16 H16 0.9500
C17 C18 1.392(4)
C17 H17 0.9500
C18 H18 0.9500
C19 C24 1.409(4)
C19 C20 1.446(4)
C20 C21 1.371(4)
C21 C22 1.413(4)
C21 H21 0.9500
C22 C23 1.361(4)
C23 C24 1.416(4)
C23 H23 0.9500
C24 C26 1.441(4)
C25 H25A 0.9800
C25 H25B 0.9800
C25 H25C 0.9800
C26 H26 0.9500
C27 C28 1.514(4)
C27 H27A 0.9900
C27 H27B 0.9900
C28 H28A 0.9900
C28 H28B 0.9900
C29 C30 1.521(4)
C29 H29A 0.9900
C29 H29B 0.9900
C30 H30A 0.9900
C30 H30B 0.9900
C31 C32 1.382(4)
C31 C36 1.393(4)
C32 C33 1.402(4)
C32 H32 0.9500
C33 C34 1.382(4)
C33 H33 0.9500
C34 C35 1.380(4)
C34 H34 0.9500
C35 C36 1.392(4)
C35 H35 0.9500
C36 H36 0.9500
N100 O101 1.240(4)
N100 O102 1.248(4)
N100 O103 1.256(4)
O100 H10C 0.829(10)
O100 H10D 0.841(10)
O200 H20A 0.843(10)
O200 H20B 0.843(10)
